data_2011360
loop_
_publ_author_name
'Wallet, J.-C.'
'Molins, Elies'
'Miravitlles, Carlos'

_publ_section_title
;
 A second triclinic modification of 2',6'-dimethoxyflavone
;
_journal_issue 9
_journal_name_full 'Acta Crystallographica Section C'
_journal_page_first e414
_journal_page_last e414
_journal_paper_doi 10.1107/S0108270100011008
_journal_volume 56
_journal_year 2000
_chemical_formula_moiety 'C17 H14 O4'
_chemical_formula_structural 'C17 H14 O4'
_chemical_formula_sum 'C17 H14 O4'
_chemical_formula_weight 282.28
_chemical_name_systematic 2-(2,6-dimethoxyphenyl)-4H-1-benzopyran-4-one
_space_group_IT_number 2
_symmetry_cell_setting triclinic
_symmetry_space_group_name_Hall '-P 1'
_symmetry_space_group_name_H-M 'P -1'
_audit_conform_dict_name cif_core.dic
_audit_conform_dict_version 2.1beta3
_audit_creation_method 'WinGX routine CIF_UPDATE'
_cell_angle_alpha 97.57(4)
_cell_angle_beta 105.69(3)
_cell_angle_gamma 103.60(3)
_cell_formula_units_Z 2
_cell_length_a 7.721(2)
_cell_length_b 8.905(5)
_cell_length_c 11.231(4)
_cell_measurement_reflns_used 25
_cell_measurement_temperature 293(2)
_cell_measurement_theta_max 25.89
_cell_measurement_theta_min 2.41
_cell_volume 706.7(5)
_computing_cell_refinement 'CAD-4 EXPRESS'
_computing_data_collection 'CAD-4 EXPRESS (Enraf-Nonius, 1994)'
_computing_data_reduction 'XCAD-4 (Harms & Wocadlo, 1995)'
_computing_publication_material 'WinGX (Farrugia, 1998)'
_computing_structure_refinement 'SHELXL97 (Sheldrick, 1997)'
_diffrn_ambient_temperature 293(2)
_diffrn_measured_fraction_theta_full .974
_diffrn_measured_fraction_theta_max .974
_diffrn_measurement_device '\k-geometry diffractometer'
_diffrn_measurement_device_type 'Enraf-Nonius CAD-4'
_diffrn_measurement_method 'non-profiled \w'
_diffrn_radiation_monochromator graphite
_diffrn_radiation_type MoK\a
_diffrn_radiation_wavelength .71073
_diffrn_reflns_av_R_equivalents .05
_diffrn_reflns_av_sigmaI/netI .1116
_diffrn_reflns_limit_h_max 10
_diffrn_reflns_limit_h_min -10
_diffrn_reflns_limit_k_max 12
_diffrn_reflns_limit_k_min -12
_diffrn_reflns_limit_l_max 15
_diffrn_reflns_limit_l_min 0
_diffrn_reflns_number 4215
_diffrn_reflns_theta_full 29.99
_diffrn_reflns_theta_max 29.99
_diffrn_reflns_theta_min 2.41
_diffrn_standards_decay_% 0
_diffrn_standards_interval_count 76
_diffrn_standards_interval_time 60
_diffrn_standards_number 3
_exptl_absorpt_coefficient_mu .095
_exptl_absorpt_correction_T_max .979
_exptl_absorpt_correction_T_min .907
_exptl_absorpt_correction_type '\y scan'
_exptl_absorpt_process_details '(North et al., 1968)'
_exptl_crystal_colour colourless
_exptl_crystal_density_diffrn 1.327
_exptl_crystal_density_method 'not measured'
_exptl_crystal_description prism
_exptl_crystal_F_000 296
_exptl_crystal_size_max .42
_exptl_crystal_size_mid .40
_exptl_crystal_size_min .05
_refine_diff_density_max .133
_refine_diff_density_min -.161
_refine_ls_extinction_method none
_refine_ls_goodness_of_fit_ref .917
_refine_ls_hydrogen_treatment constr
_refine_ls_matrix_type full
_refine_ls_number_parameters 192
_refine_ls_number_reflns 4021
_refine_ls_number_restraints 0
_refine_ls_restrained_S_all .917
_refine_ls_R_factor_all .203
_refine_ls_R_factor_gt .055
_refine_ls_shift/su_max .004
_refine_ls_shift/su_mean .001
_refine_ls_structure_factor_coef Fsqd
_refine_ls_weighting_details
;
w = 1/[(\s^2^(F~o~^2^)+(0.0566P)^2^] where P = [2F~c~^2^+max(F~o~^2^,0)]/3
;
_refine_ls_weighting_scheme calc
_refine_ls_wR_factor_ref .143
_reflns_number_gt 1476
_reflns_number_total 4021
_reflns_threshold_expression I>2\s(I)
_cod_data_source_file qd0002.cif
_cod_data_source_block I
_cod_database_code 2011360

loop_
_symmetry_equiv_pos_as_xyz
'x, y, z'
'-x, -y, -z'

loop_
_atom_site_label
_atom_site_fract_x
_atom_site_fract_y
_atom_site_fract_z
_atom_site_U_iso_or_equiv
_atom_site_adp_type
_atom_site_calc_flag
_atom_site_refinement_flags
_atom_site_occupancy
_atom_site_disorder_assembly
_atom_site_disorder_group
_atom_site_type_symbol
O1 .3903(2) .13655(16) .38961(14) .0527(4) Uani d . 1 . . O
C10 .5925(3) .3901(2) .3910(2) .0483(5) Uani d . 1 . . C
C3 .3429(3) .2339(2) .2008(2) .0528(6) Uani d . 1 . . C
H3 .2742 .2179 .1159 .063 Uiso calc R 1 . . H
C2 .2990(3) .1228(2) .2653(2) .0470(5) Uani d . 1 . . C
C1' .1486(3) -.0278(2) .2112(2) .0480(5) Uani d . 1 . . C
C9 .5369(3) .2702(2) .4518(2) .0480(5) Uani d . 1 . . C
C4 .4931(3) .3779(3) .2579(2) .0546(6) Uani d . 1 . . C
C5 .7430(3) .5194(3) .4620(2) .0615(6) Uani d . 1 . . C
H5 .7836 .6016 .4237 .074 Uiso calc R 1 . . H
C2' .1630(3) -.1396(3) .1183(2) .0560(6) Uani d . 1 . . C
O11 .5341(3) .48088(18) .19920(15) .0837(6) Uani d . 1 . . O
C8 .6257(3) .2768(3) .5772(2) .0634(6) Uani d . 1 . . C
H8 .5863 .195 .616 .076 Uiso calc R 1 . . H
O12 .3234(2) -.10196(18) .08639(16) .0777(5) Uani d . 1 . . O
C6' -.0116(3) -.0578(3) .2495(2) .0552(6) Uani d . 1 . . C
O14 -.0153(2) .06115(19) .33827(17) .0752(5) Uani d . 1 . . O
C6 .8323(3) .5280(3) .5867(3) .0689(7) Uani d . 1 . . C
H6 .9322 .6155 .6328 .083 Uiso calc R 1 . . H
C3' .0199(3) -.2799(3) .0652(2) .0637(7) Uani d . 1 . . C
H3' .0288 -.3546 .0027 .076 Uiso calc R 1 . . H
C5' -.1522(3) -.1989(3) .1976(2) .0665(7) Uani d . 1 . . C
H5' -.2575 -.2203 .2246 .08 Uiso calc R 1 . . H
C7 .7731(4) .4057(3) .6437(2) .0733(7) Uani d . 1 . . C
H7 .8343 .4113 .7285 .088 Uiso calc R 1 . . H
C4' -.1340(4) -.3065(3) .1062(2) .0689(7) Uani d . 1 . . C
H4' -.2292 -.4005 .0708 .083 Uiso calc R 1 . . H
C15 -.1799(4) .0424(4) .3772(3) .0997(10) Uani d . 1 . . C
H15A -.2877 .0259 .3047 .15 Uiso calc R 1 . . H
H15B -.1668 .1358 .4364 .15 Uiso calc R 1 . . H
H15C -.1955 -.047 .4167 .15 Uiso calc R 1 . . H
C13 .3466(4) -.2108(4) -.0092(3) .1141(12) Uani d . 1 . . C
H13A .3431 -.3096 .0168 .171 Uiso calc R 1 . . H
H13B .4651 -.1689 -.022 .171 Uiso calc R 1 . . H
H13C .2471 -.2271 -.0867 .171 Uiso calc R 1 . . H

loop_
_atom_site_aniso_label
_atom_site_aniso_U_11
_atom_site_aniso_U_22
_atom_site_aniso_U_33
_atom_site_aniso_U_12
_atom_site_aniso_U_13
_atom_site_aniso_U_23
O1 .0564(9) .0485(9) .0589(10) .0138(8) .0249(8) .0179(7)
C10 .0436(12) .0441(12) .0636(15) .0142(10) .0262(12) .0094(11)
C3 .0554(14) .0551(14) .0497(13) .0101(12) .0232(11) .0127(11)
C2 .0503(13) .0477(13) .0513(14) .0173(11) .0261(11) .0112(10)
C1' .0471(13) .0412(12) .0588(14) .0089(10) .0227(11) .0148(10)
C9 .0453(13) .0450(13) .0593(15) .0182(11) .0217(11) .0085(11)
C4 .0616(15) .0502(14) .0601(16) .0106(12) .0361(13) .0124(12)
C5 .0524(14) .0558(15) .0819(19) .0149(13) .0324(14) .0103(13)
C2' .0539(14) .0515(14) .0640(15) .0098(12) .0258(12) .0105(12)
O11 .1061(14) .0632(11) .0765(12) -.0065(10) .0414(11) .0246(9)
C8 .0663(17) .0645(16) .0641(17) .0282(14) .0162(14) .0200(13)
O12 .0748(12) .0631(10) .0962(13) .0059(9) .0518(10) -.0084(9)
C6' .0506(14) .0558(14) .0652(16) .0144(12) .0237(12) .0224(12)
O14 .0718(11) .0721(11) .1010(13) .0209(9) .0585(10) .0158(10)
C6 .0546(16) .0590(16) .083(2) .0156(13) .0125(15) -.0008(14)
C3' .0668(16) .0524(15) .0643(16) .0087(13) .0175(14) .0079(12)
C5' .0522(15) .0658(16) .0837(18) .0063(13) .0274(14) .0287(14)
C7 .0685(18) .0791(19) .0670(17) .0312(16) .0062(14) .0104(15)
C4' .0601(16) .0526(15) .0838(19) .0018(12) .0155(14) .0200(14)
C15 .084(2) .120(2) .128(3) .0381(18) .076(2) .031(2)
C13 .116(3) .095(2) .128(3) .0052(19) .079(2) -.0305(19)

loop_
_atom_type_symbol
_atom_type_description
_atom_type_scat_dispersion_real
_atom_type_scat_dispersion_imag
_atom_type_scat_source
C C .0033 .0016 'International Tables Vol C Tables 4.2.6.8 and 6.1.1.4'
H H 0 0 'International Tables Vol C Tables 4.2.6.8 and 6.1.1.4'
O O .0106 .006 'International Tables Vol C Tables 4.2.6.8 and 6.1.1.4'

loop_
_geom_angle_atom_site_label_1
_geom_angle_atom_site_label_2
_geom_angle_atom_site_label_3
_geom_angle
C2 O1 C9 118.64(17)
C9 C10 C5 117.4(2)
C9 C10 C4 119.9(2)
C5 C10 C4 122.7(2)
C2 C3 C4 122.4(2)
C2 C3 H3 118.8
C4 C3 H3 118.8
C3 C2 O1 122.9(2)
C3 C2 C1' 124.6(2)
O1 C2 C1' 112.43(18)
C2' C1' C6' 119.1(2)
C2' C1' C2 120.11(19)
C6' C1' C2 120.8(2)
C8 C9 O1 116.1(2)
C8 C9 C10 122.0(2)
O1 C9 C10 121.9(2)
O11 C4 C3 122.8(2)
O11 C4 C10 123.0(2)
C3 C4 C10 114.18(19)
C6 C5 C10 121.3(2)
C6 C5 H5 119.4
C10 C5 H5 119.4
O12 C2' C1' 115.62(19)
O12 C2' C3' 124.1(2)
C1' C2' C3' 120.3(2)
C7 C8 C9 118.9(2)
C7 C8 H8 120.6
C9 C8 H8 120.6
C2' O12 C13 118.58(19)
O14 C6' C5' 125.0(2)
O14 C6' C1' 114.8(2)
C5' C6' C1' 120.3(2)
C6' O14 C15 117.9(2)
C5 C6 C7 119.6(2)
C5 C6 H6 120.2
C7 C6 H6 120.2
C4' C3' C2' 119.1(2)
C4' C3' H3' 120.5
C2' C3' H3' 120.5
C4' C5' C6' 119.2(2)
C4' C5' H5' 120.4
C6' C5' H5' 120.4
C8 C7 C6 120.9(3)
C8 C7 H7 119.6
C6 C7 H7 119.6
C3' C4' C5' 122.1(2)
C3' C4' H4' 119
C5' C4' H4' 119
O14 C15 H15A 109.5
O14 C15 H15B 109.5
H15A C15 H15B 109.5
O14 C15 H15C 109.5
H15A C15 H15C 109.5
H15B C15 H15C 109.5
O12 C13 H13A 109.5
O12 C13 H13B 109.5
H13A C13 H13B 109.5
O12 C13 H13C 109.5
H13A C13 H13C 109.5
H13B C13 H13C 109.5

loop_
_geom_bond_atom_site_label_1
_geom_bond_atom_site_label_2
_geom_bond_site_symmetry_2
_geom_bond_distance
_geom_bond_publ_flag
O1 C2 . 1.357(2) ?
O1 C9 . 1.380(3) ?
C10 C9 . 1.388(3) ?
C10 C5 . 1.393(3) ?
C10 C4 . 1.460(3) ?
C3 C2 . 1.335(3) ?
C3 C4 . 1.443(3) ?
C3 H3 . .93 ?
C2 C1' . 1.479(3) ?
C1' C2' . 1.390(3) ?
C1' C6' . 1.397(3) ?
C9 C8 . 1.376(3) ?
C4 O11 . 1.229(2) ?
C5 C6 . 1.366(3) ?
C5 H5 . .93 ?
C2' O12 . 1.361(2) ?
C2' C3' . 1.391(3) ?
C8 C7 . 1.368(3) ?
C8 H8 . .93 ?
O12 C13 . 1.426(3) ?
C6' O14 . 1.367(3) ?
C6' C5' . 1.386(3) ?
O14 C15 . 1.433(3) ?
C6 C7 . 1.384(3) ?
C6 H6 . .93 ?
C3' C4' . 1.369(3) ?
C3' H3' . .93 ?
C5' C4' . 1.369(3) ?
C5' H5' . .93 ?
C7 H7 . .93 ?
C4' H4' . .93 ?
C15 H15A . .96 ?
C15 H15B . .96 ?
C15 H15C . .96 ?
C13 H13A . .96 ?
C13 H13B . .96 ?
C13 H13C . .96 ?

loop_
_cod_related_entry_id
_cod_related_entry_database
_cod_related_entry_code
1 ChemSpider 112510
